data_4116837
loop_
_publ_author_name
'A. I. Jim\'enez'
'C. Cativiela'
'A. Aubry'
'M. Marraud'

_publ_section_title
;
 \b-Turn Preferences Induced by 2,3-Methanophenylalanine Chirality
;
_journal_name_full 'Journal of the American Chemical Society'
_journal_page_first 9452
_journal_page_last 9459
_journal_paper_doi 10.1021/ja9807439
_journal_volume 120
_journal_year 1998
_chemical_formula_sum 'C22 H31 Cl2 N3 O4'
_chemical_formula_weight 472.40
_chemical_name_systematic
; 
 [Boc-S-Pro-(2R,3S)-2,3-methanophenylalanine-NHMe] dichloromethane solvate 
;
_space_group_IT_number 19
_symmetry_cell_setting orthorhombic
_symmetry_space_group_name_Hall 'P 2ac 2ab'
_symmetry_space_group_name_H-M 'P 21 21 21'
_atom_sites_solution_hydrogens geom
_atom_sites_solution_primary direct
_atom_sites_solution_secondary difmap
_audit_creation_method SHELXL
_cell_angle_alpha 90.00
_cell_angle_beta 90.00
_cell_angle_gamma 90.00
_cell_formula_units_Z 4
_cell_length_a 10.1270(10)
_cell_length_b 13.033(3)
_cell_length_c 19.130(3)
_cell_measurement_reflns_used 25
_cell_measurement_temperature 293(2)
_cell_measurement_theta_max 30
_cell_measurement_theta_min 20
_cell_volume 2524.9(7)
_computing_publication_material SHELXL-93
_computing_structure_refinement 'SHELXL-93 (Sheldrick, 1993)'
_computing_structure_solution SIR92
_diffrn_ambient_temperature 293(2)
_diffrn_measurement_device 'Nonius CAD-4 four circle diffractometer'
_diffrn_measurement_method \w/2\q
_diffrn_radiation_monochromator graphite
_diffrn_radiation_source 'fine-focus sealed tube'
_diffrn_radiation_type CuK\a
_diffrn_radiation_wavelength 1.54056
_diffrn_reflns_av_R_equivalents 0.0760
_diffrn_reflns_av_sigmaI/netI 0.0136
_diffrn_reflns_limit_h_max 24
_diffrn_reflns_limit_h_min -1
_diffrn_reflns_limit_k_max 51
_diffrn_reflns_limit_k_min -2
_diffrn_reflns_limit_l_max 23
_diffrn_reflns_limit_l_min 0
_diffrn_reflns_number 2537
_diffrn_reflns_theta_max 69.82
_diffrn_reflns_theta_min 4.10
_diffrn_standards_decay_% 0
_diffrn_standards_interval_time 90
_diffrn_standards_number 3
_exptl_absorpt_coefficient_mu 2.569
_exptl_absorpt_correction_type none
_exptl_crystal_colour Colourless
_exptl_crystal_density_diffrn 1.243
_exptl_crystal_description 'Transparent prism'
_exptl_crystal_F_000 1000
_refine_diff_density_max .248
_refine_diff_density_min -.255
_refine_diff_density_rms .045
_refine_ls_abs_structure_details 'Flack H D (1983), Acta Cryst. A39, 876-881'
_refine_ls_abs_structure_Flack 0.10(7)
_refine_ls_extinction_coef 0.0009(4)
_refine_ls_extinction_expression Fc^*^=kFc[1+0.001xFc^2^l^3^/sin(2q)]^-1/4^
_refine_ls_extinction_method SHELXL
_refine_ls_goodness_of_fit_all 0.925
_refine_ls_goodness_of_fit_obs 0.951
_refine_ls_matrix_type full
_refine_ls_number_parameters 289
_refine_ls_number_reflns 2424
_refine_ls_number_restraints 2
_refine_ls_restrained_S_all 1.095
_refine_ls_restrained_S_obs 0.951
_refine_ls_R_factor_all 0.0846
_refine_ls_R_factor_obs 0.0621
_refine_ls_shift/esd_max 0.004
_refine_ls_shift/esd_mean 0.001
_refine_ls_structure_factor_coef Fsqd
_refine_ls_weighting_details 'w=1/[s^2^(Fo^2^)+( 0.1322P)^2^+0.8807P] where P=(Fo^2^+2Fc^2^)/3'
_refine_ls_weighting_scheme calc
_refine_ls_wR_factor_all 0.2255
_refine_ls_wR_factor_obs 0.1698
_reflns_number_observed 1857
_reflns_number_total 2474
_reflns_observed_criterion >2sigma(I)
_cod_data_source_file ja9807439_3.cif
_cod_data_source_block peptide3a
_cod_depositor_comments
;
The following automatic conversions were performed:

'_refine_ls_weighting_scheme' value 'calc w=1/[s^2^(Fo^2^)+(
0.1322P)^2^+0.8807P] where P=(Fo^2^+2Fc^2^)/3' was changed to 'calc'.
New tag '_refine_ls_weighting_details' was created. The value of the
new tag was set to 'w=1/[s^2^(Fo^2^)+( 0.1322P)^2^+0.8807P] where
P=(Fo^2^+2Fc^2^)/3'.

Automatic conversion script
Id: cif_fix_values 3143 2015-03-26 13:38:13Z robertas 
;
_cod_original_formula_sum 'C21 H29 N3 O4 . C H2 Cl2'
_cod_database_code 4116837

loop_
_symmetry_equiv_pos_as_xyz
'x, y, z'
'-x+1/2, -y, z+1/2'
'x+1/2, -y+1/2, -z'
'-x, y+1/2, -z+1/2'

loop_
_atom_site_aniso_label
_atom_site_aniso_U_11
_atom_site_aniso_U_22
_atom_site_aniso_U_33
_atom_site_aniso_U_23
_atom_site_aniso_U_13
_atom_site_aniso_U_12
Cl1 0.149(3) 0.292(5) 0.270(5) 0.168(5) 0.082(3) 0.069(3)
Cl2 0.463(11) 0.208(4) 0.354(8) -0.162(5) -0.233(8) 0.205(6)
O1 0.110(3) 0.075(2) 0.057(2) -0.006(2) 0.009(2) -0.003(2)
O2 0.093(3) 0.068(2) 0.074(2) 0.003(2) 0.002(2) 0.008(2)
O3 0.058(2) 0.103(3) 0.084(2) 0.013(2) 0.001(2) -0.003(2)
O4 0.078(2) 0.129(3) 0.078(2) 0.013(2) 0.002(2) 0.039(2)
N1 0.072(2) 0.067(2) 0.059(2) 0.004(2) 0.003(2) 0.001(2)
N2 0.059(2) 0.073(2) 0.057(2) 0.009(2) -0.002(2) 0.004(2)
N3 0.080(3) 0.075(3) 0.076(3) 0.004(2) -0.004(2) 0.013(2)
C1 0.146(8) 0.222(11) 0.117(6) -0.035(7) 0.018(6) 0.068(9)
C2 0.171(8) 0.116(5) 0.096(5) -0.022(4) 0.012(5) -0.039(6)
C3 0.188(9) 0.113(5) 0.070(3) -0.011(4) 0.034(4) -0.012(5)
C4 0.097(4) 0.083(3) 0.071(3) -0.001(3) 0.005(3) 0.002(3)
C5 0.058(3) 0.069(3) 0.060(2) 0.004(2) 0.001(2) -0.001(2)
C6 0.110(5) 0.074(3) 0.069(3) 0.001(3) 0.000(3) 0.003(3)
C7 0.152(7) 0.080(3) 0.079(3) 0.012(3) 0.008(4) 0.027(4)
C8 0.131(5) 0.078(3) 0.070(3) -0.004(3) 0.001(3) 0.023(4)
C9 0.068(3) 0.069(2) 0.054(2) 0.005(2) -0.001(2) 0.008(2)
C10 0.058(3) 0.074(3) 0.055(2) 0.004(2) -0.001(2) 0.001(2)
C11 0.125(5) 0.074(3) 0.106(4) 0.001(3) -0.004(4) 0.026(4)
C12 0.062(3) 0.082(3) 0.065(3) 0.011(2) 0.007(2) 0.011(3)
C13 0.055(3) 0.078(3) 0.065(2) 0.010(2) -0.009(2) 0.004(2)
C14 0.078(3) 0.087(3) 0.080(3) 0.010(3) -0.022(3) -0.011(3)
C15 0.070(3) 0.081(3) 0.062(3) 0.001(2) -0.005(2) 0.005(3)
C16 0.060(3) 0.075(3) 0.057(2) -0.002(2) 0.000(2) 0.004(3)
C17 0.085(4) 0.095(4) 0.095(4) 0.018(3) -0.023(3) -0.003(4)
C18 0.091(4) 0.108(5) 0.118(5) 0.026(4) -0.010(4) -0.022(4)
C19 0.107(5) 0.087(4) 0.080(3) 0.015(3) -0.002(3) 0.004(4)
C20 0.077(4) 0.102(4) 0.080(3) 0.024(3) -0.003(3) 0.013(4)
C21 0.060(3) 0.104(4) 0.081(3) 0.016(3) -0.001(2) 0.007(3)
C22 0.133(7) 0.147(8) 0.158(9) -0.014(7) 0.018(7) 0.062(7)

loop_
_atom_site_label
_atom_site_type_symbol
_atom_site_fract_x
_atom_site_fract_y
_atom_site_fract_z
_atom_site_U_iso_or_equiv
_atom_site_thermal_displace_type
_atom_site_occupancy
_atom_site_calc_flag
_atom_site_refinement_flags
Cl1 Cl 0.1441(4) 0.0898(4) 0.4830(3) 0.237(3) Uani 0.860(8) d P
Cl2 Cl 0.3884(8) 0.1203(4) 0.5513(4) 0.342(6) Uani 0.860(8) d P
O1 O 0.2046(4) 0.5887(3) -0.2139(2) 0.0808(10) Uani 1 d .
O2 O 0.2302(4) 0.6811(3) -0.3139(2) 0.0780(10) Uani 1 d .
O3 O 0.0541(3) 0.5381(3) -0.4236(2) 0.0818(11) Uani 1 d .
O4 O -0.0141(4) 0.8225(4) -0.5193(2) 0.0948(13) Uani 1 d .
N1 N 0.2455(4) 0.5073(3) -0.3131(2) 0.0661(10) Uani 1 d .
N2 N 0.2204(4) 0.6193(3) -0.4802(2) 0.0633(10) Uani 1 d D
N3 N 0.1236(5) 0.7999(3) -0.4271(2) 0.0768(12) Uani 1 d D
H2 H 0.3165(25) 0.6443(52) -0.4777(39) 0.116(4) Uiso 1 d D
H3 H 0.1778(58) 0.7413(36) -0.4056(34) 0.116(4) Uiso 1 d D
C1 C 0.0667(10) 0.7371(9) -0.1887(5) 0.162(4) Uani 1 d .
H11 H 0.0787(10) 0.7658(9) -0.2344(5) 0.116(4) Uiso 1 calc R
H12 H 0.0539(10) 0.7914(9) -0.1555(5) 0.116(4) Uiso 1 calc R
H13 H -0.0092(10) 0.6931(9) -0.1887(5) 0.116(4) Uiso 1 calc R
C2 C 0.3084(9) 0.7436(6) -0.1721(4) 0.128(3) Uani 1 d .
H21 H 0.3844(9) 0.7037(6) -0.1593(4) 0.116(4) Uiso 1 calc R
H22 H 0.2989(9) 0.7999(6) -0.1401(4) 0.116(4) Uiso 1 calc R
H23 H 0.3195(9) 0.7695(6) -0.2187(4) 0.116(4) Uiso 1 calc R
C3 C 0.1714(10) 0.6300(6) -0.0972(3) 0.124(3) Uani 1 d .
H31 H 0.2494(10) 0.5915(6) -0.0859(3) 0.116(4) Uiso 1 calc R
H32 H 0.0961(10) 0.5852(6) -0.0967(3) 0.116(4) Uiso 1 calc R
H33 H 0.1593(10) 0.6835(6) -0.0634(3) 0.116(4) Uiso 1 calc R
C4 C 0.1861(7) 0.6766(5) -0.1690(3) 0.083(2) Uani 1 d .
C5 C 0.2261(5) 0.5985(4) -0.2837(2) 0.0624(11) Uani 1 d .
C6 C 0.2501(7) 0.4087(4) -0.2788(3) 0.084(2) Uani 1 d .
H61 H 0.1619(7) 0.3839(4) -0.2683(3) 0.116(4) Uiso 1 calc R
H62 H 0.3005(7) 0.4123(4) -0.2357(3) 0.116(4) Uiso 1 calc R
C7 C 0.3168(9) 0.3415(5) -0.3311(3) 0.104(2) Uani 1 d .
H71 H 0.4118(9) 0.3429(5) -0.3249(3) 0.116(4) Uiso 1 calc R
H72 H 0.2863(9) 0.2712(5) -0.3269(3) 0.116(4) Uiso 1 calc R
C8 C 0.2797(8) 0.3850(4) -0.3998(3) 0.093(2) Uani 1 d .
H81 H 0.1938(8) 0.3601(4) -0.4145(3) 0.116(4) Uiso 1 calc R
H82 H 0.3444(8) 0.3672(4) -0.4352(3) 0.116(4) Uiso 1 calc R
C9 C 0.2767(5) 0.5004(4) -0.3875(2) 0.0638(11) Uani 1 d .
H91 H 0.3637(5) 0.5304(4) -0.3968(2) 0.116(4) Uiso 1 calc R
C10 C 0.1705(5) 0.5538(4) -0.4322(2) 0.0626(11) Uani 1 d .
C11 C 0.0697(8) 0.8828(4) -0.3871(4) 0.102(2) Uani 1 d .
H111 H 0.1175(8) 0.8892(4) -0.3440(4) 0.116(4) Uiso 1 calc R
H112 H -0.0216(8) 0.8693(4) -0.3773(4) 0.116(4) Uiso 1 calc R
H113 H 0.0772(8) 0.9454(4) -0.4132(4) 0.116(4) Uiso 1 calc R
C12 C 0.0765(5) 0.7736(4) -0.4894(3) 0.0698(13) Uani 1 d .
C13 C 0.1348(5) 0.6820(4) -0.5232(3) 0.0661(12) Uani 1 d .
C14 C 0.0567(6) 0.6319(5) -0.5806(3) 0.0815(15) Uani 1 d .
H141 H 0.0302(6) 0.5553(5) -0.5764(3) 0.116(4) Uiso 1 d R
H142 H -0.0260(6) 0.6696(5) -0.5909(3) 0.116(4) Uiso 1 d R
C15 C 0.1777(5) 0.6900(4) -0.6003(2) 0.0710(13) Uani 1 d .
H151 H 0.2725(5) 0.6597(4) -0.6092(2) 0.116(4) Uiso 1 d R
C16 C 0.1813(5) 0.7870(4) -0.6419(2) 0.0642(12) Uani 1 d .
C17 C 0.2952(7) 0.8433(5) -0.6454(3) 0.091(2) Uani 1 d .
H171 H 0.3679(7) 0.8217(5) -0.6196(3) 0.116(4) Uiso 1 calc R
C18 C 0.3070(7) 0.9303(6) -0.6854(4) 0.106(2) Uani 1 d .
H181 H 0.3858(7) 0.9669(6) -0.6866(4) 0.116(4) Uiso 1 calc R
C19 C 0.1965(7) 0.9629(5) -0.7245(3) 0.092(2) Uani 1 d .
H191 H 0.2011(7) 1.0218(5) -0.7518(3) 0.116(4) Uiso 1 calc R
C20 C 0.0827(6) 0.9066(5) -0.7217(3) 0.086(2) Uani 1 d .
H201 H 0.0104(6) 0.9269(5) -0.7483(3) 0.116(4) Uiso 1 calc R
C21 C 0.0730(5) 0.8217(5) -0.6807(3) 0.082(2) Uani 1 d .
H211 H -0.0065(5) 0.7862(5) -0.6785(3) 0.116(4) Uiso 1 calc R
C22 C 0.3012(12) 0.0472(9) 0.4933(7) 0.146(4) Uani 0.860(8) d P
H221 H 0.3457(12) 0.0480(9) 0.4484(7) 0.116(4) Uiso 0.860(8) calc PR
H222 H 0.2993(12) -0.0232(9) 0.5098(7) 0.116(4) Uiso 0.860(8) calc PR

loop_
_atom_type_symbol
_atom_type_description
_atom_type_scat_dispersion_real
_atom_type_scat_dispersion_imag
_atom_type_scat_source
O O .0492 .0322 'International Tables Vol C Tables 4.2.6.8 and 6.1.1.4'
N N .0311 .0180 'International Tables Vol C Tables 4.2.6.8 and 6.1.1.4'
C C .0181 .0091 'International Tables Vol C Tables 4.2.6.8 and 6.1.1.4'
H H .0000 .0000 'International Tables Vol C Tables 4.2.6.8 and 6.1.1.4'
Cl Cl .3639 .7018 'International Tables Vol C Tables 4.2.6.8 and 6.1.1.4'

loop_
_geom_angle_atom_site_label_1
_geom_angle_atom_site_label_2
_geom_angle_atom_site_label_3
_geom_angle
C5 O1 C4 122.0(4)
C5 N1 C6 127.5(4)
C5 N1 C9 119.9(4)
C6 N1 C9 112.4(4)
C10 N2 C13 121.2(4)
C10 N2 H2 121.5(41)
C13 N2 H2 114.5(41)
C12 N3 C11 122.5(5)
C12 N3 H3 111.0(39)
C11 N3 H3 123.4(39)
C4 C1 H11 109.5(5)
C4 C1 H12 109.5(5)
H11 C1 H12 109.5
C4 C1 H13 109.5(5)
H11 C1 H13 109.5
H12 C1 H13 109.5
C4 C2 H21 109.5(4)
C4 C2 H22 109.5(4)
H21 C2 H22 109.5
C4 C2 H23 109.5(4)
H21 C2 H23 109.5
H22 C2 H23 109.5
C4 C3 H31 109.5(5)
C4 C3 H32 109.5(4)
H31 C3 H32 109.5
C4 C3 H33 109.5(4)
H31 C3 H33 109.5
H32 C3 H33 109.5
O1 C4 C1 112.1(6)
O1 C4 C3 103.6(5)
C1 C4 C3 111.2(7)
O1 C4 C2 109.1(5)
C1 C4 C2 110.4(7)
C3 C4 C2 110.3(6)
O2 C5 N1 125.6(4)
O2 C5 O1 123.6(4)
N1 C5 O1 110.8(4)
N1 C6 C7 103.4(4)
N1 C6 H61 111.1(3)
C7 C6 H61 111.1(4)
N1 C6 H62 111.1(3)
C7 C6 H62 111.1(4)
H61 C6 H62 109.0
C8 C7 C6 104.9(5)
C8 C7 H71 110.8(5)
C6 C7 H71 110.8(4)
C8 C7 H72 110.8(4)
C6 C7 H72 110.8(4)
H71 C7 H72 108.8
C7 C8 C9 104.3(5)
C7 C8 H81 110.9(5)
C9 C8 H81 110.9(4)
C7 C8 H82 110.9(4)
C9 C8 H82 110.9(3)
H81 C8 H82 108.9
N1 C9 C8 102.4(4)
N1 C9 C10 111.3(4)
C8 C9 C10 112.0(4)
N1 C9 H91 110.3(3)
C8 C9 H91 110.3(4)
C10 C9 H91 110.3(3)
O3 C10 N2 124.4(4)
O3 C10 C9 121.9(4)
N2 C10 C9 113.7(4)
N3 C11 H111 109.5(3)
N3 C11 H112 109.5(4)
H111 C11 H112 109.5
N3 C11 H113 109.5(3)
H111 C11 H113 109.5
H112 C11 H113 109.5
O4 C12 N3 122.7(5)
O4 C12 C13 120.1(5)
N3 C12 C13 117.2(4)
N2 C13 C12 116.5(4)
N2 C13 C14 119.1(4)
C12 C13 C14 117.3(4)
N2 C13 C15 114.4(4)
C12 C13 C15 118.4(4)
C14 C13 C15 58.5(4)
C15 C14 C13 62.0(3)
C15 C14 H141 136.2(3)
C13 C14 H141 119.8(3)
C15 C14 H142 113.2(3)
C13 C14 H142 112.1(3)
H141 C14 H142 105.9
C14 C15 C16 125.8(5)
C14 C15 C13 59.4(3)
C16 C15 C13 125.0(4)
C14 C15 H151 126.9(3)
C16 C15 H151 102.1(3)
C13 C15 H151 112.7(3)
C17 C16 C21 117.4(5)
C17 C16 C15 120.1(5)
C21 C16 C15 122.5(5)
C16 C17 C18 123.0(6)
C16 C17 H171 118.5(3)
C18 C17 H171 118.5(4)
C17 C18 C19 118.3(6)
C17 C18 H181 120.8(4)
C19 C18 H181 120.8(4)
C20 C19 C18 119.1(5)
C20 C19 H191 120.5(3)
C18 C19 H191 120.5(4)
C21 C20 C19 121.3(5)
C21 C20 H201 119.4(4)
C19 C20 H201 119.4(3)
C20 C21 C16 120.9(5)
C20 C21 H211 119.6(4)
C16 C21 H211 119.6(3)
Cl1 C22 Cl2 112.2(7)
Cl1 C22 H221 109.2(5)
Cl2 C22 H221 109.2(5)
Cl1 C22 H222 109.2(5)
Cl2 C22 H222 109.2(5)
H221 C22 H222 107.9

loop_
_geom_bond_atom_site_label_1
_geom_bond_atom_site_label_2
_geom_bond_distance
Cl1 C22 1.697(11)
Cl2 C22 1.708(14)
O1 C5 1.358(6)
O1 C4 1.443(7)
O2 C5 1.223(6)
O3 C10 1.208(6)
O4 C12 1.255(6)
N1 C5 1.330(6)
N1 C6 1.444(7)
N1 C9 1.461(6)
N2 C10 1.351(6)
N2 C13 1.447(6)
N2 H2 1.028(11)
N3 C12 1.328(7)
N3 C11 1.432(7)
N3 H3 1.028(11)
C1 C4 1.491(11)
C1 H11 0.96
C1 H12 0.96
C1 H13 0.96
C2 C4 1.517(10)
C2 H21 0.96
C2 H22 0.96
C2 H23 0.96
C3 C4 1.510(9)
C3 H31 0.96
C3 H32 0.96
C3 H33 0.96
C6 C7 1.492(9)
C6 H61 0.97
C6 H62 0.97
C7 C8 1.479(8)
C7 H71 0.97
C7 H72 0.97
C8 C9 1.524(7)
C8 H81 0.97
C8 H82 0.97
C9 C10 1.540(7)
C9 H91 0.98
C11 H111 0.96
C11 H112 0.96
C11 H113 0.96
C12 C13 1.481(7)
C13 C14 1.503(7)
C13 C15 1.542(7)
C14 C15 1.489(8)
C14 H141 1.04
C14 H142 0.99
C15 C16 1.493(7)
C15 H151 1.05
C16 C17 1.369(8)
C16 C21 1.399(7)
C17 C18 1.372(9)
C17 H171 0.93
C18 C19 1.412(10)
C18 H181 0.93
C19 C20 1.368(9)
C19 H191 0.93
C20 C21 1.360(8)
C20 H201 0.93
C21 H211 0.93
C22 H221 0.97
C22 H222 0.97

loop_
_geom_torsion_atom_site_label_1
_geom_torsion_atom_site_label_2
_geom_torsion_atom_site_label_3
_geom_torsion_atom_site_label_4
_geom_torsion
C5 O1 C4 C1 62.2(8)
C5 O1 C4 C3 -177.8(6)
C5 O1 C4 C2 -60.3(7)
C6 N1 C5 O2 175.7(6)
C9 N1 C5 O2 1.0(8)
C6 N1 C5 O1 -2.5(7)
C9 N1 C5 O1 -177.1(4)
C4 O1 C5 O2 -0.7(8)
C4 O1 C5 N1 177.4(5)
C5 N1 C6 C7 -162.0(6)
C9 N1 C6 C7 12.9(7)
N1 C6 C7 C8 -30.2(8)
C6 C7 C8 C9 36.2(8)
C5 N1 C9 C8 -175.7(5)
C6 N1 C9 C8 8.9(6)
C5 N1 C9 C10 -55.9(6)
C6 N1 C9 C10 128.7(5)
C7 C8 C9 N1 -27.4(7)
C7 C8 C9 C10 -146.7(6)
C13 N2 C10 O3 3.9(8)
C13 N2 C10 C9 -175.3(4)
N1 C9 C10 O3 -48.3(6)
C8 C9 C10 O3 65.7(7)
N1 C9 C10 N2 130.9(4)
C8 C9 C10 N2 -115.2(5)
C11 N3 C12 O4 3.8(8)
C11 N3 C12 C13 -175.8(5)
C10 N2 C13 C12 77.4(6)
C10 N2 C13 C14 -72.4(6)
C10 N2 C13 C15 -138.6(5)
O4 C12 C13 N2 -168.9(5)
N3 C12 C13 N2 10.7(7)
O4 C12 C13 C14 -18.6(7)
N3 C12 C13 C14 161.0(5)
O4 C12 C13 C15 48.5(7)
N3 C12 C13 C15 -131.9(5)
N2 C13 C14 C15 -102.4(5)
C12 C13 C14 C15 108.1(5)
C15 C13 C14 C15 0.000(1)
C13 C14 C15 C16 -113.3(6)
C13 C14 C15 C13 0.000(1)
N2 C13 C15 C14 110.3(5)
C12 C13 C15 C14 -106.3(5)
C14 C13 C15 C14 0.000(1)
N2 C13 C15 C16 -135.1(5)
C12 C13 C15 C16 8.2(7)
C14 C13 C15 C16 114.6(6)
C14 C15 C16 C17 167.7(6)
C13 C15 C16 C17 92.8(7)
C14 C15 C16 C21 -15.2(8)
C13 C15 C16 C21 -90.1(6)
C21 C16 C17 C18 -0.5(9)
C15 C16 C17 C18 176.7(6)
C16 C17 C18 C19 0.0(11)
C17 C18 C19 C20 -0.5(11)
C18 C19 C20 C21 1.7(10)
C19 C20 C21 C16 -2.3(9)
C17 C16 C21 C20 1.7(8)
C15 C16 C21 C20 -175.5(5)
